data_4308353
loop_
_publ_author_name
'Bula Dutta'
'Pradip Bag'
'Ulrich Fl\"orke'
'Kamalaksha Nag'

_publ_section_title
;
Dinuclear Zinc(II) Complexes of Tetraiminodiphenol Macrocycles and Their
Interactions with Carboxylate Anions and Amino Acids. Photoluminescence,
Equilibria, and Structure
;
_journal_name_full 'Inorganic Chemistry'
_journal_page_first 147
_journal_page_last 157
_journal_paper_doi 10.1021/ic049056a
_journal_volume 44
_journal_year 2005
_chemical_formula_moiety '(C28 H33 N4 O4 Zn2)(Cl O4)'
_chemical_formula_sum 'C28 H33 Cl N4 O8 Zn2'
_chemical_formula_weight 719.77
_chemical_name_systematic
; 
 ? 
;
_space_group_IT_number 14
_symmetry_cell_setting monoclinic
_symmetry_space_group_name_Hall '-P 2yn'
_symmetry_space_group_name_H-M 'P 1 21/n 1'
_atom_sites_solution_hydrogens difmap
_atom_sites_solution_primary direct
_atom_sites_solution_secondary difmap
_audit_creation_method SHELXL-97
_cell_angle_alpha 90.00
_cell_angle_beta 104.991(1)
_cell_angle_gamma 90.00
_cell_formula_units_Z 4
_cell_length_a 10.3474(5)
_cell_length_b 19.7720(9)
_cell_length_c 14.7902(7)
_cell_measurement_reflns_used 6876
_cell_measurement_temperature 120(2)
_cell_measurement_theta_max 28.30
_cell_measurement_theta_min 2.40
_cell_volume 2922.9(2)
_computing_cell_refinement 'SAINT (Bruker, 2002)'
_computing_data_collection 'SMART (Bruker, 2002)'
_computing_data_reduction 'SAINT (Bruker, 2002)'
_computing_molecular_graphics 'SHELXTL (Bruker, 2002)'
_computing_publication_material 'SHELXTL (Bruker, 2002)'
_computing_structure_refinement 'SHELXTL (Bruker, 2002)'
_computing_structure_solution 'SHELXTL (Bruker, 2002)'
_diffrn_ambient_temperature 120(2)
_diffrn_measured_fraction_theta_full 1.000
_diffrn_measured_fraction_theta_max 1.000
_diffrn_measurement_device_type 'CCD area detector'
_diffrn_measurement_method '\f and \w scans'
_diffrn_radiation_monochromator graphite
_diffrn_radiation_source 'sealed tube'
_diffrn_radiation_type MoK\a
_diffrn_radiation_wavelength 0.71073
_diffrn_reflns_av_R_equivalents 0.0258
_diffrn_reflns_av_sigmaI/netI 0.0216
_diffrn_reflns_limit_h_max 13
_diffrn_reflns_limit_h_min -13
_diffrn_reflns_limit_k_max 26
_diffrn_reflns_limit_k_min -26
_diffrn_reflns_limit_l_max 19
_diffrn_reflns_limit_l_min -19
_diffrn_reflns_number 36599
_diffrn_reflns_theta_full 28.20
_diffrn_reflns_theta_max 28.20
_diffrn_reflns_theta_min 1.76
_diffrn_standards_decay_% <1
_diffrn_standards_number 13799
_exptl_absorpt_coefficient_mu 1.790
_exptl_absorpt_correction_T_max 0.991
_exptl_absorpt_correction_T_min 0.883
_exptl_absorpt_correction_type multi-scan
_exptl_absorpt_process_details 'SADABS (Bruker, 2002)'
_exptl_crystal_colour pale-yellow
_exptl_crystal_density_diffrn 1.636
_exptl_crystal_density_meas 0
_exptl_crystal_density_method 'not measured'
_exptl_crystal_description prism
_exptl_crystal_F_000 1480
_exptl_crystal_size_max 0.35
_exptl_crystal_size_mid 0.30
_exptl_crystal_size_min 0.20
_refine_diff_density_max 0.574
_refine_diff_density_min -0.339
_refine_diff_density_rms 0.069
_refine_ls_extinction_method none
_refine_ls_goodness_of_fit_ref 1.043
_refine_ls_hydrogen_treatment constr
_refine_ls_matrix_type full
_refine_ls_number_parameters 391
_refine_ls_number_reflns 7203
_refine_ls_number_restraints 0
_refine_ls_restrained_S_all 1.043
_refine_ls_R_factor_all 0.0326
_refine_ls_R_factor_gt 0.0282
_refine_ls_shift/su_max 0.012
_refine_ls_shift/su_mean 0.000
_refine_ls_structure_factor_coef Fsqd
_refine_ls_weighting_details 'calc w=1/[\s^2^(Fo^2^)+(0.0390P)^2^+1.8021P] where P=(Fo^2^+2Fc^2^)/3'
_refine_ls_weighting_scheme calc
_refine_ls_wR_factor_gt 0.0728
_refine_ls_wR_factor_ref 0.0751
_reflns_number_gt 6477
_reflns_number_total 7203
_reflns_threshold_expression >2sigma(I)
_cod_data_source_file ic049056asi20040913_103925_3.cif
_cod_data_source_block comp12
_cod_depositor_comments
;
The following automatic conversions were performed:
'_symmetry_cell_setting' value 'Monoclinic' changed to 'monoclinic'
according to '/home/saulius/struct/CIF-dictionaries/cif_core.dic'
dictionary named 'cif_core.dic' version 2.4.1 from 2010-06-29.

Automatic conversion script
Id: cif_fix_enum 1527 2010-12-29 10:47:43Z saulius 
;
_cod_database_code 4308353

loop_
_symmetry_equiv_pos_as_xyz
'x, y, z'
'-x+1/2, y+1/2, -z+1/2'
'-x, -y, -z'
'x-1/2, -y-1/2, z-1/2'

loop_
_atom_site_label
_atom_site_type_symbol
_atom_site_fract_x
_atom_site_fract_y
_atom_site_fract_z
_atom_site_U_iso_or_equiv
_atom_site_adp_type
_atom_site_occupancy
_atom_site_symmetry_multiplicity
_atom_site_calc_flag
_atom_site_refinement_flags
_atom_site_disorder_assembly
_atom_site_disorder_group
Zn1 Zn 0.640192(19) 0.080281(9) 0.729959(14) 0.01615(6) Uani 1 1 d . . .
Zn2 Zn 0.749855(19) 0.089745(9) 0.558583(14) 0.01579(6) Uani 1 1 d . . .
N1 N 0.50519(14) 0.14613(7) 0.75945(10) 0.0185(3) Uani 1 1 d . . .
N2 N 0.61096(15) -0.00341(7) 0.80718(10) 0.0197(3) Uani 1 1 d . . .
N3 N 0.70569(14) 0.02620(7) 0.44843(10) 0.0177(3) Uani 1 1 d . . .
N4 N 0.81390(14) 0.17265(7) 0.49750(10) 0.0185(3) Uani 1 1 d . . .
O1 O 0.63411(12) 0.02165(6) 0.61978(8) 0.0179(2) Uani 1 1 d . . .
O2 O 0.64626(13) 0.14901(6) 0.62165(9) 0.0197(2) Uani 1 1 d . . .
O3 O 0.83594(13) 0.09164(6) 0.78804(9) 0.0212(3) Uani 1 1 d . . .
O4 O 0.91449(12) 0.07335(6) 0.66192(9) 0.0215(3) Uani 1 1 d . . .
C1 C 0.42745(18) 0.12306(9) 0.82426(13) 0.0233(4) Uani 1 1 d . . .
H1A H 0.3915 0.0773 0.8055 0.028 Uiso 1 1 calc R . .
H1B H 0.3507 0.1539 0.8197 0.028 Uiso 1 1 calc R . .
C2 C 0.5115(2) 0.12097(10) 0.92506(13) 0.0259(4) Uani 1 1 d . . .
H2A H 0.4533 0.1067 0.9653 0.031 Uiso 1 1 calc R . .
H2B H 0.5428 0.1674 0.9440 0.031 Uiso 1 1 calc R . .
C3 C 0.6334(2) 0.07415(9) 0.94433(13) 0.0242(4) Uani 1 1 d . . .
H3A H 0.7018 0.0945 0.9166 0.029 Uiso 1 1 calc R . .
H3B H 0.6721 0.0713 1.0128 0.029 Uiso 1 1 calc R . .
C4 C 0.6033(2) 0.00280(9) 0.90582(13) 0.0253(4) Uani 1 1 d . . .
H4A H 0.6678 -0.0290 0.9453 0.030 Uiso 1 1 calc R . .
H4B H 0.5125 -0.0103 0.9096 0.030 Uiso 1 1 calc R . .
C5 C 0.61638(17) -0.06451(9) 0.77852(13) 0.0200(3) Uani 1 1 d . . .
H5A H 0.6091 -0.0990 0.8216 0.024 Uiso 1 1 calc R . .
C6 C 0.63217(17) -0.08758(8) 0.68872(13) 0.0185(3) Uani 1 1 d . . .
C7 C 0.64100(17) -0.15811(9) 0.67902(13) 0.0210(3) Uani 1 1 d . . .
H7A H 0.6337 -0.1863 0.7295 0.025 Uiso 1 1 calc R . .
C8 C 0.65999(17) -0.18813(8) 0.59857(13) 0.0214(3) Uani 1 1 d . . .
C9 C 0.66879(17) -0.14557(8) 0.52597(13) 0.0196(3) Uani 1 1 d . . .
H9A H 0.6793 -0.1650 0.4696 0.024 Uiso 1 1 calc R . .
C10 C 0.66281(16) -0.07511(8) 0.53234(12) 0.0173(3) Uani 1 1 d . . .
C11 C 0.64355(16) -0.04449(8) 0.61462(12) 0.0164(3) Uani 1 1 d . . .
C12 C 0.67733(17) -0.03683(9) 0.45179(12) 0.0188(3) Uani 1 1 d . . .
H12A H 0.6643 -0.0613 0.3949 0.023 Uiso 1 1 calc R . .
C13 C 0.6717(2) -0.26386(9) 0.59144(15) 0.0284(4) Uani 1 1 d . . .
H13A H 0.5888 -0.2852 0.5975 0.043 Uiso 1 1 calc R . .
H13B H 0.7469 -0.2800 0.6416 0.043 Uiso 1 1 calc R . .
H13C H 0.6868 -0.2756 0.5306 0.043 Uiso 1 1 calc R . .
C14 C 0.71873(18) 0.05321(9) 0.35849(12) 0.0203(3) Uani 1 1 d . . .
H14A H 0.6805 0.0994 0.3493 0.024 Uiso 1 1 calc R . .
H14B H 0.6673 0.0244 0.3069 0.024 Uiso 1 1 calc R . .
C15 C 0.86473(18) 0.05561(10) 0.35495(13) 0.0235(4) Uani 1 1 d . . .
H15A H 0.8975 0.0086 0.3548 0.028 Uiso 1 1 calc R . .
H15B H 0.8686 0.0766 0.2950 0.028 Uiso 1 1 calc R . .
C16 C 0.95973(18) 0.09381(9) 0.43415(13) 0.0227(4) Uani 1 1 d . . .
H16A H 0.9662 0.0689 0.4932 0.027 Uiso 1 1 calc R . .
H16B H 1.0498 0.0937 0.4226 0.027 Uiso 1 1 calc R . .
C17 C 0.92137(19) 0.16644(9) 0.44764(13) 0.0241(4) Uani 1 1 d . . .
H17A H 1.0016 0.1910 0.4836 0.029 Uiso 1 1 calc R . .
H17B H 0.8909 0.1884 0.3856 0.029 Uiso 1 1 calc R . .
C18 C 0.77261(17) 0.23291(9) 0.50451(12) 0.0191(3) Uani 1 1 d . . .
H18A H 0.8057 0.2666 0.4705 0.023 Uiso 1 1 calc R . .
C19 C 0.68119(17) 0.25640(8) 0.55807(12) 0.0181(3) Uani 1 1 d . . .
C20 C 0.65238(18) 0.32567(9) 0.55385(13) 0.0219(4) Uani 1 1 d . . .
H20A H 0.6909 0.3535 0.5154 0.026 Uiso 1 1 calc R . .
C21 C 0.57010(19) 0.35574(9) 0.60329(14) 0.0239(4) Uani 1 1 d . . .
C22 C 0.51861(18) 0.31442(9) 0.66068(13) 0.0224(4) Uani 1 1 d . . .
H22A H 0.4622 0.3337 0.6953 0.027 Uiso 1 1 calc R . .
C23 C 0.54650(17) 0.24508(8) 0.66968(12) 0.0180(3) Uani 1 1 d . . .
C24 C 0.62674(16) 0.21432(8) 0.61668(12) 0.0169(3) Uani 1 1 d . . .
C25 C 0.48513(17) 0.20782(8) 0.73213(12) 0.0187(3) Uani 1 1 d . . .
H25A H 0.4219 0.2322 0.7559 0.022 Uiso 1 1 calc R . .
C26 C 0.5353(2) 0.43005(10) 0.59332(18) 0.0368(5) Uani 1 1 d . . .
H26A H 0.4602 0.4392 0.6205 0.055 Uiso 1 1 calc R . .
H26B H 0.5103 0.4423 0.5269 0.055 Uiso 1 1 calc R . .
H26C H 0.6130 0.4568 0.6261 0.055 Uiso 1 1 calc R . .
C27 C 0.92880(18) 0.08580(8) 0.74724(13) 0.0200(3) Uani 1 1 d . . .
C28 C 1.0693(2) 0.09502(12) 0.80651(15) 0.0341(5) Uani 1 1 d . . .
H28A H 1.0982 0.1416 0.8005 0.051 Uiso 1 1 calc R . .
H28B H 1.1290 0.0637 0.7856 0.051 Uiso 1 1 calc R . .
H28C H 1.0723 0.0858 0.8721 0.051 Uiso 1 1 calc R . .
Cl1 Cl 1.13419(5) 0.29078(3) 0.67224(3) 0.02959(11) Uani 1 1 d . . .
O11 O 1.1749(3) 0.36003(11) 0.66624(14) 0.0709(7) Uani 1 1 d . . .
O12 O 0.99275(15) 0.28811(10) 0.64151(13) 0.0495(5) Uani 1 1 d . . .
O13 O 1.1807(2) 0.26968(10) 0.76725(12) 0.0514(5) Uani 1 1 d . . .
O14 O 1.19055(18) 0.24996(12) 0.61256(14) 0.0645(6) Uani 1 1 d . . .

loop_
_atom_site_aniso_label
_atom_site_aniso_U_11
_atom_site_aniso_U_22
_atom_site_aniso_U_33
_atom_site_aniso_U_23
_atom_site_aniso_U_13
_atom_site_aniso_U_12
Zn1 0.01792(10) 0.01371(9) 0.01881(11) 0.00047(7) 0.00836(8) 0.00044(7)
Zn2 0.01787(10) 0.01404(9) 0.01659(11) -0.00031(7) 0.00648(8) -0.00011(7)
N1 0.0167(7) 0.0201(7) 0.0200(7) -0.0013(6) 0.0071(6) 0.0000(5)
N2 0.0215(7) 0.0188(7) 0.0210(7) 0.0020(6) 0.0097(6) -0.0010(6)
N3 0.0163(7) 0.0194(7) 0.0171(7) 0.0005(5) 0.0036(5) 0.0012(5)
N4 0.0182(7) 0.0204(7) 0.0171(7) 0.0001(5) 0.0052(6) -0.0030(5)
O1 0.0219(6) 0.0127(5) 0.0204(6) -0.0004(4) 0.0078(5) -0.0005(4)
O2 0.0255(6) 0.0125(5) 0.0243(6) 0.0021(5) 0.0124(5) 0.0030(5)
O3 0.0202(6) 0.0244(6) 0.0201(6) -0.0033(5) 0.0071(5) -0.0020(5)
O4 0.0190(6) 0.0260(6) 0.0200(6) -0.0008(5) 0.0057(5) 0.0026(5)
C1 0.0204(8) 0.0238(9) 0.0297(10) 0.0009(7) 0.0135(7) 0.0009(7)
C2 0.0344(10) 0.0240(9) 0.0245(9) -0.0006(7) 0.0168(8) 0.0005(8)
C3 0.0303(10) 0.0250(9) 0.0189(9) -0.0006(7) 0.0094(8) -0.0014(7)
C4 0.0362(10) 0.0217(8) 0.0220(9) 0.0040(7) 0.0149(8) 0.0013(7)
C5 0.0188(8) 0.0189(8) 0.0233(9) 0.0047(7) 0.0070(7) -0.0014(6)
C6 0.0181(8) 0.0148(7) 0.0225(9) 0.0004(6) 0.0051(7) -0.0004(6)
C7 0.0204(8) 0.0163(8) 0.0255(9) 0.0033(7) 0.0042(7) -0.0012(6)
C8 0.0193(8) 0.0137(7) 0.0283(10) -0.0005(7) 0.0012(7) -0.0003(6)
C9 0.0182(8) 0.0168(8) 0.0220(9) -0.0038(6) 0.0019(7) 0.0002(6)
C10 0.0139(7) 0.0163(7) 0.0202(8) -0.0010(6) 0.0015(6) -0.0004(6)
C11 0.0127(7) 0.0143(7) 0.0210(8) -0.0007(6) 0.0025(6) -0.0003(6)
C12 0.0175(8) 0.0195(8) 0.0185(8) -0.0032(6) 0.0028(6) 0.0009(6)
C13 0.0366(11) 0.0135(8) 0.0322(11) -0.0016(7) 0.0036(9) 0.0029(7)
C14 0.0224(8) 0.0218(8) 0.0158(8) 0.0011(7) 0.0032(7) 0.0007(7)
C15 0.0243(9) 0.0268(9) 0.0213(9) -0.0002(7) 0.0093(7) 0.0028(7)
C16 0.0172(8) 0.0293(9) 0.0230(9) 0.0035(7) 0.0074(7) 0.0032(7)
C17 0.0237(9) 0.0257(9) 0.0262(9) 0.0002(7) 0.0126(7) -0.0046(7)
C18 0.0206(8) 0.0192(8) 0.0168(8) 0.0020(6) 0.0034(7) -0.0042(6)
C19 0.0190(8) 0.0155(7) 0.0181(8) 0.0018(6) 0.0019(6) 0.0004(6)
C20 0.0237(9) 0.0160(8) 0.0238(9) 0.0045(7) 0.0020(7) -0.0013(6)
C21 0.0250(9) 0.0145(8) 0.0290(10) 0.0006(7) 0.0011(7) 0.0025(7)
C22 0.0216(8) 0.0188(8) 0.0252(9) -0.0023(7) 0.0033(7) 0.0040(7)
C23 0.0173(8) 0.0164(7) 0.0190(8) -0.0010(6) 0.0023(6) 0.0014(6)
C24 0.0172(8) 0.0141(7) 0.0182(8) 0.0001(6) 0.0021(6) 0.0009(6)
C25 0.0161(8) 0.0202(8) 0.0195(8) -0.0035(7) 0.0038(6) 0.0022(6)
C26 0.0422(12) 0.0165(9) 0.0527(14) 0.0055(9) 0.0142(11) 0.0068(8)
C27 0.0193(8) 0.0185(8) 0.0220(9) -0.0009(6) 0.0049(7) -0.0014(6)
C28 0.0208(9) 0.0501(13) 0.0295(11) -0.0107(9) 0.0031(8) -0.0061(9)
Cl1 0.0207(2) 0.0427(3) 0.0239(2) -0.0126(2) 0.00311(17) 0.00068(19)
O11 0.1060(18) 0.0640(13) 0.0434(11) -0.0085(10) 0.0206(12) -0.0409(13)
O12 0.0210(8) 0.0733(13) 0.0503(10) -0.0279(9) 0.0024(7) 0.0046(7)
O13 0.0625(12) 0.0544(11) 0.0307(9) 0.0010(8) 0.0003(8) 0.0146(9)
O14 0.0344(9) 0.1040(17) 0.0533(11) -0.0428(12) 0.0083(8) 0.0158(10)

loop_
_atom_type_symbol
_atom_type_description
_atom_type_scat_dispersion_real
_atom_type_scat_dispersion_imag
_atom_type_scat_source
C C 0.0033 0.0016 'International Tables Vol C Tables 4.2.6.8 and 6.1.1.4'
H H 0.0000 0.0000 'International Tables Vol C Tables 4.2.6.8 and 6.1.1.4'
N N 0.0061 0.0033 'International Tables Vol C Tables 4.2.6.8 and 6.1.1.4'
O O 0.0106 0.0060 'International Tables Vol C Tables 4.2.6.8 and 6.1.1.4'
Cl Cl 0.1484 0.1585 'International Tables Vol C Tables 4.2.6.8 and 6.1.1.4'
Zn Zn 0.2839 1.4301 'International Tables Vol C Tables 4.2.6.8 and 6.1.1.4'

loop_
_geom_angle_atom_site_label_1
_geom_angle_atom_site_label_2
_geom_angle_atom_site_label_3
_geom_angle
_geom_angle_site_symmetry_1
_geom_angle_site_symmetry_3
_geom_angle_publ_flag
O1 Zn1 O3 103.40(5) . . ?
O1 Zn1 N1 132.07(6) . . ?
O3 Zn1 N1 120.74(5) . . ?
O1 Zn1 N2 90.46(5) . . ?
O3 Zn1 N2 97.40(6) . . ?
N1 Zn1 N2 100.72(6) . . ?
O1 Zn1 O2 75.79(5) . . ?
O3 Zn1 O2 91.61(5) . . ?
N1 Zn1 O2 84.71(5) . . ?
N2 Zn1 O2 165.03(6) . . ?
O1 Zn1 Zn2 44.89(3) . . ?
O3 Zn1 Zn2 78.23(4) . . ?
N1 Zn1 Zn2 124.32(4) . . ?
N2 Zn1 Zn2 130.29(4) . . ?
O2 Zn1 Zn2 40.33(3) . . ?
O2 Zn2 O4 101.20(5) . . ?
O2 Zn2 N3 135.56(6) . . ?
O4 Zn2 N3 119.17(5) . . ?
O2 Zn2 N4 90.60(5) . . ?
O4 Zn2 N4 99.03(6) . . ?
N3 Zn2 N4 99.96(6) . . ?
O2 Zn2 O1 75.15(5) . . ?
O4 Zn2 O1 91.95(5) . . ?
N3 Zn2 O1 85.15(5) . . ?
N4 Zn2 O1 163.52(5) . . ?
O2 Zn2 Zn1 43.79(3) . . ?
O4 Zn2 Zn1 77.32(4) . . ?
N3 Zn2 Zn1 125.50(4) . . ?
N4 Zn2 Zn1 130.24(4) . . ?
O1 Zn2 Zn1 40.70(3) . . ?
C25 N1 C1 115.29(14) . . ?
C25 N1 Zn1 127.10(12) . . ?
C1 N1 Zn1 117.46(11) . . ?
C5 N2 C4 114.77(14) . . ?
C5 N2 Zn1 122.83(12) . . ?
C4 N2 Zn1 121.75(11) . . ?
C12 N3 C14 117.54(15) . . ?
C12 N3 Zn2 125.48(12) . . ?
C14 N3 Zn2 116.75(11) . . ?
C18 N4 C17 115.13(14) . . ?
C18 N4 Zn2 123.58(12) . . ?
C17 N4 Zn2 121.13(11) . . ?
C11 O1 Zn1 129.82(11) . . ?
C11 O1 Zn2 122.70(10) . . ?
Zn1 O1 Zn2 94.41(5) . . ?
C24 O2 Zn2 130.86(11) . . ?
C24 O2 Zn1 130.07(11) . . ?
Zn2 O2 Zn1 95.88(5) . . ?
C27 O3 Zn1 126.53(12) . . ?
C27 O4 Zn2 126.29(12) . . ?
N1 C1 C2 112.12(14) . . ?
C1 C2 C3 115.70(15) . . ?
C4 C3 C2 114.31(17) . . ?
N2 C4 C3 112.70(14) . . ?
N2 C5 C6 128.38(16) . . ?
C7 C6 C11 119.77(16) . . ?
C7 C6 C5 115.45(15) . . ?
C11 C6 C5 124.74(15) . . ?
C8 C7 C6 122.56(16) . . ?
C9 C8 C7 117.19(16) . . ?
C9 C8 C13 121.75(17) . . ?
C7 C8 C13 121.06(17) . . ?
C8 C9 C10 122.66(16) . . ?
C9 C10 C11 120.08(16) . . ?
C9 C10 C12 116.63(15) . . ?
C11 C10 C12 123.29(15) . . ?
O1 C11 C6 122.06(15) . . ?
O1 C11 C10 120.20(15) . . ?
C6 C11 C10 117.72(15) . . ?
N3 C12 C10 127.65(16) . . ?
N3 C14 C15 111.43(14) . . ?
C16 C15 C14 115.95(15) . . ?
C17 C16 C15 115.63(16) . . ?
N4 C17 C16 113.42(14) . . ?
N4 C18 C19 128.17(15) . . ?
C20 C19 C24 119.17(16) . . ?
C20 C19 C18 116.62(15) . . ?
C24 C19 C18 124.12(15) . . ?
C21 C20 C19 123.17(16) . . ?
C22 C21 C20 117.14(16) . . ?
C22 C21 C26 121.04(18) . . ?
C20 C21 C26 121.80(17) . . ?
C21 C22 C23 122.36(16) . . ?
C22 C23 C24 120.21(16) . . ?
C22 C23 C25 116.40(15) . . ?
C24 C23 C25 123.35(15) . . ?
O2 C24 C23 119.81(15) . . ?
O2 C24 C19 122.28(15) . . ?
C23 C24 C19 117.90(15) . . ?
N1 C25 C23 128.39(15) . . ?
O4 C27 O3 126.18(17) . . ?
O4 C27 C28 117.05(16) . . ?
O3 C27 C28 116.77(17) . . ?
O12 Cl1 O13 111.28(12) . . ?
O12 Cl1 O14 109.52(11) . . ?
O13 Cl1 O14 110.89(13) . . ?
O12 Cl1 O11 108.01(14) . . ?
O13 Cl1 O11 108.01(12) . . ?
O14 Cl1 O11 109.05(15) . . ?

loop_
_geom_bond_atom_site_label_1
_geom_bond_atom_site_label_2
_geom_bond_distance
_geom_bond_site_symmetry_2
_geom_bond_publ_flag
Zn1 O1 1.9875(12) . ?
Zn1 O3 1.9978(13) . ?
Zn1 N1 2.0376(14) . ?
Zn1 N2 2.0768(14) . ?
Zn1 O2 2.1140(12) . ?
Zn1 Zn2 3.0389(3) . ?
Zn2 O2 1.9772(12) . ?
Zn2 O4 1.9990(13) . ?
Zn2 N3 2.0141(14) . ?
Zn2 N4 2.0620(14) . ?
Zn2 O1 2.1511(12) . ?
N1 C25 1.285(2) . ?
N1 C1 1.474(2) . ?
N2 C5 1.286(2) . ?
N2 C4 1.487(2) . ?
N3 C12 1.284(2) . ?
N3 C14 1.472(2) . ?
N4 C18 1.279(2) . ?
N4 C17 1.490(2) . ?
O1 C11 1.3152(19) . ?
O2 C24 1.3061(19) . ?
O3 C27 1.265(2) . ?
O4 C27 1.256(2) . ?
C1 C2 1.520(3) . ?
C2 C3 1.531(3) . ?
C3 C4 1.523(3) . ?
C5 C6 1.453(2) . ?
C6 C7 1.407(2) . ?
C6 C11 1.417(2) . ?
C7 C8 1.388(3) . ?
C8 C9 1.386(3) . ?
C8 C13 1.508(2) . ?
C9 C10 1.399(2) . ?
C10 C11 1.419(2) . ?
C10 C12 1.452(2) . ?
C14 C15 1.526(2) . ?
C15 C16 1.521(3) . ?
C16 C17 1.517(3) . ?
C18 C19 1.458(2) . ?
C19 C20 1.400(2) . ?
C19 C24 1.419(2) . ?
C20 C21 1.391(3) . ?
C21 C22 1.381(3) . ?
C21 C26 1.511(2) . ?
C22 C23 1.400(2) . ?
C23 C24 1.418(2) . ?
C23 C25 1.450(2) . ?
C27 C28 1.502(3) . ?
Cl1 O12 1.4168(16) . ?
Cl1 O13 1.4249(18) . ?
Cl1 O14 1.4271(17) . ?
Cl1 O11 1.442(2) . ?

loop_
_geom_torsion_atom_site_label_1
_geom_torsion_atom_site_label_2
_geom_torsion_atom_site_label_3
_geom_torsion_atom_site_label_4
_geom_torsion
_geom_torsion_site_symmetry_1
_geom_torsion_site_symmetry_2
_geom_torsion_site_symmetry_3
_geom_torsion_site_symmetry_4
_geom_torsion_publ_flag
O1 Zn1 Zn2 O2 130.16(8) . . . . ?
O3 Zn1 Zn2 O2 -106.84(7) . . . . ?
N1 Zn1 Zn2 O2 12.49(7) . . . . ?
N2 Zn1 Zn2 O2 163.40(8) . . . . ?
O1 Zn1 Zn2 O4 -108.36(6) . . . . ?
O3 Zn1 Zn2 O4 14.65(5) . . . . ?
N1 Zn1 Zn2 O4 133.97(6) . . . . ?
N2 Zn1 Zn2 O4 -75.11(7) . . . . ?
O2 Zn1 Zn2 O4 121.49(7) . . . . ?
O1 Zn1 Zn2 N3 8.60(7) . . . . ?
O3 Zn1 Zn2 N3 131.60(6) . . . . ?
N1 Zn1 Zn2 N3 -109.07(7) . . . . ?
N2 Zn1 Zn2 N3 41.84(8) . . . . ?
O2 Zn1 Zn2 N3 -121.56(8) . . . . ?
O1 Zn1 Zn2 N4 160.48(7) . . . . ?
O3 Zn1 Zn2 N4 -76.52(7) . . . . ?
N1 Zn1 Zn2 N4 42.81(7) . . . . ?
N2 Zn1 Zn2 N4 -166.28(8) . . . . ?
O2 Zn1 Zn2 N4 30.32(8) . . . . ?
O3 Zn1 Zn2 O1 123.00(6) . . . . ?
N1 Zn1 Zn2 O1 -117.67(7) . . . . ?
N2 Zn1 Zn2 O1 33.24(7) . . . . ?
O2 Zn1 Zn2 O1 -130.16(8) . . . . ?
O1 Zn1 N1 C25 -82.56(16) . . . . ?
O3 Zn1 N1 C25 71.60(16) . . . . ?
N2 Zn1 N1 C25 176.97(15) . . . . ?
O2 Zn1 N1 C25 -17.12(15) . . . . ?
Zn2 Zn1 N1 C25 -25.20(17) . . . . ?
O1 Zn1 N1 C1 101.99(13) . . . . ?
O3 Zn1 N1 C1 -103.85(13) . . . . ?
N2 Zn1 N1 C1 1.52(13) . . . . ?
O2 Zn1 N1 C1 167.42(13) . . . . ?
Zn2 Zn1 N1 C1 159.35(10) . . . . ?
O1 Zn1 N2 C5 10.02(15) . . . . ?
O3 Zn1 N2 C5 -93.56(15) . . . . ?
N1 Zn1 N2 C5 143.14(15) . . . . ?
O2 Zn1 N2 C5 33.0(3) . . . . ?
Zn2 Zn1 N2 C5 -12.74(17) . . . . ?
O1 Zn1 N2 C4 -179.69(14) . . . . ?
O3 Zn1 N2 C4 76.74(14) . . . . ?
N1 Zn1 N2 C4 -46.57(14) . . . . ?
O2 Zn1 N2 C4 -156.74(18) . . . . ?
Zn2 Zn1 N2 C4 157.55(11) . . . . ?
O2 Zn2 N3 C12 -88.52(16) . . . . ?
O4 Zn2 N3 C12 63.99(15) . . . . ?
N4 Zn2 N3 C12 170.28(14) . . . . ?
O1 Zn2 N3 C12 -25.53(14) . . . . ?
Zn1 Zn2 N3 C12 -31.14(16) . . . . ?
O2 Zn2 N3 C14 97.13(12) . . . . ?
O4 Zn2 N3 C14 -110.36(12) . . . . ?
N4 Zn2 N3 C14 -4.07(12) . . . . ?
O1 Zn2 N3 C14 160.12(12) . . . . ?
Zn1 Zn2 N3 C14 154.50(10) . . . . ?
O2 Zn2 N4 C18 -5.43(15) . . . . ?
O4 Zn2 N4 C18 -106.87(14) . . . . ?
N3 Zn2 N4 C18 131.19(14) . . . . ?
O1 Zn2 N4 C18 24.3(3) . . . . ?
Zn1 Zn2 N4 C18 -25.88(17) . . . . ?
O2 Zn2 N4 C17 169.66(13) . . . . ?
O4 Zn2 N4 C17 68.22(13) . . . . ?
N3 Zn2 N4 C17 -53.72(14) . . . . ?
O1 Zn2 N4 C17 -160.61(16) . . . . ?
Zn1 Zn2 N4 C17 149.21(11) . . . . ?
O3 Zn1 O1 C11 82.78(14) . . . . ?
N1 Zn1 O1 C11 -119.88(14) . . . . ?
N2 Zn1 O1 C11 -14.94(14) . . . . ?
O2 Zn1 O1 C11 171.02(14) . . . . ?
Zn2 Zn1 O1 C11 140.34(16) . . . . ?
O3 Zn1 O1 Zn2 -57.56(6) . . . . ?
N1 Zn1 O1 Zn2 99.78(7) . . . . ?
N2 Zn1 O1 Zn2 -155.28(5) . . . . ?
O2 Zn1 O1 Zn2 30.68(5) . . . . ?
O2 Zn2 O1 C11 -177.55(13) . . . . ?
O4 Zn2 O1 C11 -76.48(13) . . . . ?
N3 Zn2 O1 C11 42.64(13) . . . . ?
N4 Zn2 O1 C11 151.58(18) . . . . ?
Zn1 Zn2 O1 C11 -144.38(15) . . . . ?
O2 Zn2 O1 Zn1 -33.17(5) . . . . ?
O4 Zn2 O1 Zn1 67.90(5) . . . . ?
N3 Zn2 O1 Zn1 -172.98(6) . . . . ?
N4 Zn2 O1 Zn1 -64.04(19) . . . . ?
O4 Zn2 O2 C24 102.86(15) . . . . ?
N3 Zn2 O2 C24 -101.40(16) . . . . ?
N4 Zn2 O2 C24 3.53(15) . . . . ?
O1 Zn2 O2 C24 -168.10(16) . . . . ?
Zn1 Zn2 O2 C24 160.86(18) . . . . ?
O4 Zn2 O2 Zn1 -58.01(6) . . . . ?
N3 Zn2 O2 Zn1 97.74(8) . . . . ?
N4 Zn2 O2 Zn1 -157.33(6) . . . . ?
O1 Zn2 O2 Zn1 31.04(5) . . . . ?
O1 Zn1 O2 C24 165.10(15) . . . . ?
O3 Zn1 O2 C24 -91.49(15) . . . . ?
N1 Zn1 O2 C24 29.24(15) . . . . ?
N2 Zn1 O2 C24 141.4(2) . . . . ?
Zn2 Zn1 O2 C24 -161.09(17) . . . . ?
O1 Zn1 O2 Zn2 -33.81(5) . . . . ?
O3 Zn1 O2 Zn2 69.61(6) . . . . ?
N1 Zn1 O2 Zn2 -169.67(6) . . . . ?
N2 Zn1 O2 Zn2 -57.5(2) . . . . ?
O1 Zn1 O3 C27 23.77(14) . . . . ?
N1 Zn1 O3 C27 -136.80(13) . . . . ?
N2 Zn1 O3 C27 116.02(14) . . . . ?
O2 Zn1 O3 C27 -52.00(14) . . . . ?
Zn2 Zn1 O3 C27 -13.70(13) . . . . ?
O2 Zn2 O4 C27 13.90(15) . . . . ?
N3 Zn2 O4 C27 -146.87(13) . . . . ?
N4 Zn2 O4 C27 106.32(14) . . . . ?
O1 Zn2 O4 C27 -61.34(14) . . . . ?
Zn1 Zn2 O4 C27 -23.08(13) . . . . ?
C25 N1 C1 C2 -102.30(18) . . . . ?
Zn1 N1 C1 C2 73.69(17) . . . . ?
N1 C1 C2 C3 -60.0(2) . . . . ?
C1 C2 C3 C4 -49.8(2) . . . . ?
C5 N2 C4 C3 165.06(16) . . . . ?
Zn1 N2 C4 C3 -6.0(2) . . . . ?
C2 C3 C4 N2 87.21(19) . . . . ?
C4 N2 C5 C6 -176.11(17) . . . . ?
Zn1 N2 C5 C6 -5.2(3) . . . . ?
N2 C5 C6 C7 177.11(18) . . . . ?
N2 C5 C6 C11 -0.6(3) . . . . ?
C11 C6 C7 C8 -0.4(3) . . . . ?
C5 C6 C7 C8 -178.17(16) . . . . ?
C6 C7 C8 C9 -0.7(3) . . . . ?
C6 C7 C8 C13 178.80(17) . . . . ?
C7 C8 C9 C10 1.7(3) . . . . ?
C13 C8 C9 C10 -177.76(17) . . . . ?
C8 C9 C10 C11 -1.7(3) . . . . ?
C8 C9 C10 C12 178.24(16) . . . . ?
Zn1 O1 C11 C6 13.8(2) . . . . ?
Zn2 O1 C11 C6 144.66(13) . . . . ?
Zn1 O1 C11 C10 -167.63(11) . . . . ?
Zn2 O1 C11 C10 -36.8(2) . . . . ?
C7 C6 C11 O1 179.03(16) . . . . ?
C5 C6 C11 O1 -3.4(3) . . . . ?
C7 C6 C11 C10 0.4(2) . . . . ?
C5 C6 C11 C10 178.00(16) . . . . ?
C9 C10 C11 O1 -178.08(15) . . . . ?
C12 C10 C11 O1 2.0(2) . . . . ?
C9 C10 C11 C6 0.6(2) . . . . ?
C12 C10 C11 C6 -179.36(16) . . . . ?
C14 N3 C12 C10 178.31(16) . . . . ?
Zn2 N3 C12 C10 4.0(3) . . . . ?
C9 C10 C12 N3 -162.66(17) . . . . ?
C11 C10 C12 N3 17.3(3) . . . . ?
C12 N3 C14 C15 -97.01(18) . . . . ?
Zn2 N3 C14 C15 77.80(16) . . . . ?
N3 C14 C15 C16 -54.7(2) . . . . ?
C14 C15 C16 C17 -55.5(2) . . . . ?
C18 N4 C17 C16 -175.45(16) . . . . ?
Zn2 N4 C17 C16 9.1(2) . . . . ?
C15 C16 C17 N4 78.4(2) . . . . ?
C17 N4 C18 C19 -172.09(17) . . . . ?
Zn2 N4 C18 C19 3.3(3) . . . . ?
N4 C18 C19 C20 179.87(18) . . . . ?
N4 C18 C19 C24 3.2(3) . . . . ?
C24 C19 C20 C21 -1.3(3) . . . . ?
C18 C19 C20 C21 -178.09(17) . . . . ?
C19 C20 C21 C22 1.8(3) . . . . ?
C19 C20 C21 C26 -176.79(19) . . . . ?
C20 C21 C22 C23 -0.1(3) . . . . ?
C26 C21 C22 C23 178.49(18) . . . . ?
C21 C22 C23 C24 -2.0(3) . . . . ?
C21 C22 C23 C25 -179.73(17) . . . . ?
Zn2 O2 C24 C23 179.78(12) . . . . ?
Zn1 O2 C24 C23 -25.4(2) . . . . ?
Zn2 O2 C24 C19 1.1(2) . . . . ?
Zn1 O2 C24 C19 155.84(13) . . . . ?
C22 C23 C24 O2 -176.28(16) . . . . ?
C25 C23 C24 O2 1.2(3) . . . . ?
C22 C23 C24 C19 2.5(2) . . . . ?
C25 C23 C24 C19 -179.98(16) . . . . ?
C20 C19 C24 O2 177.84(16) . . . . ?
C18 C19 C24 O2 -5.6(3) . . . . ?
C20 C19 C24 C23 -0.9(2) . . . . ?
C18 C19 C24 C23 175.67(16) . . . . ?
C1 N1 C25 C23 179.49(17) . . . . ?
Zn1 N1 C25 C23 3.9(3) . . . . ?
C22 C23 C25 N1 -172.36(18) . . . . ?
C24 C23 C25 N1 10.0(3) . . . . ?
Zn2 O4 C27 O3 22.4(2) . . . . ?
Zn2 O4 C27 C28 -157.28(14) . . . . ?
Zn1 O3 C27 O4 1.8(3) . . . . ?
Zn1 O3 C27 C28 -178.50(13) . . . . ?
